data_1547120
loop_
_publ_author_name
'Liao, Jia-Yu'
'Ni, Qijian'
'Zhao, Yu'

_publ_section_title
;
 Catalyst-Enabled Scaffold Diversity: Highly Chemo- and Stereoselective
 Synthesis of Tricyclic Ketals and Triarylmethanes.
;
_journal_issue 15
_journal_name_full 'Organic letters'
_journal_page_first 4074
_journal_page_last 4077
_journal_paper_doi 10.1021/acs.orglett.7b01851
_journal_volume 19
_journal_year 2017
_chemical_formula_moiety 'C27 H33 N O5'
_chemical_formula_sum 'C27 H33 N O5'
_chemical_formula_weight 451.54
_space_group_crystal_system monoclinic
_space_group_IT_number 15
_space_group_name_Hall '-C 2yc'
_space_group_name_H-M_alt 'C 1 2/c 1'
_symmetry_space_group_name_Hall '-C 2yc'
_symmetry_space_group_name_H-M 'C 1 2/c 1'
_atom_sites_solution_hydrogens mixed
_audit_creation_method SHELXL-2014/6
_cell_angle_alpha 90
_cell_angle_beta 104.572(2)
_cell_angle_gamma 90
_cell_formula_units_Z 8
_cell_length_a 25.0398(15)
_cell_length_b 10.8136(5)
_cell_length_c 18.7266(12)
_cell_measurement_reflns_used 1843
_cell_measurement_temperature 100(2)
_cell_measurement_theta_max 29.173
_cell_measurement_theta_min 2.245
_cell_volume 4907.5(5)
_computing_cell_refinement 'SHELXTL, Acta Cryst., Sect. A 2008, 64, 112-122.'
_computing_data_collection 'APEX3 v2015.5.2'
_computing_data_reduction 'Saint, APEX v2014.11.0.'
_computing_molecular_graphics Ortep3
_computing_publication_material 'APEX3 v2015.5.2'
_computing_structure_refinement 'SHELXL-2014/6 (Sheldrick, 2014)'
_computing_structure_solution 'SHELXT, Acta Cryst., Sect. A 2015, A71, 3-8.'
_diffrn_ambient_temperature 100(2)
_diffrn_measured_fraction_theta_full 0.999
_diffrn_measured_fraction_theta_max 0.993
_diffrn_measurement_device_type 'Bruker AXS D8 Venture '
_diffrn_measurement_method 'profile data from \q/2\q scans'
_diffrn_radiation_type MoK\a
_diffrn_radiation_wavelength 0.71073
_diffrn_reflns_av_R_equivalents 0.0552
_diffrn_reflns_av_unetI/netI 0.0597
_diffrn_reflns_Laue_measured_fraction_full 0.999
_diffrn_reflns_Laue_measured_fraction_max 0.993
_diffrn_reflns_limit_h_max 33
_diffrn_reflns_limit_h_min -34
_diffrn_reflns_limit_k_max 14
_diffrn_reflns_limit_k_min -13
_diffrn_reflns_limit_l_max 25
_diffrn_reflns_limit_l_min -25
_diffrn_reflns_number 20967
_diffrn_reflns_point_group_measured_fraction_full 0.999
_diffrn_reflns_point_group_measured_fraction_max 0.993
_diffrn_reflns_theta_full 25.242
_diffrn_reflns_theta_max 29.173
_diffrn_reflns_theta_min 2.245
_exptl_absorpt_coefficient_mu 0.084
_exptl_absorpt_correction_T_max 0.998
_exptl_absorpt_correction_T_min 0.975
_exptl_absorpt_correction_type multi-scan
_exptl_absorpt_process_details Sadabs
_exptl_crystal_colour colorless
_exptl_crystal_density_diffrn 1.222
_exptl_crystal_description rod
_exptl_crystal_F_000 1936
_exptl_crystal_size_max 0.307
_exptl_crystal_size_mid 0.107
_exptl_crystal_size_min 0.024
_refine_diff_density_max 0.450
_refine_diff_density_min -0.359
_refine_diff_density_rms 0.060
_refine_ls_extinction_method none
_refine_ls_goodness_of_fit_ref 1.017
_refine_ls_hydrogen_treatment constr
_refine_ls_matrix_type full
_refine_ls_number_parameters 307
_refine_ls_number_reflns 6578
_refine_ls_number_restraints 0
_refine_ls_restrained_S_all 1.017
_refine_ls_R_factor_all 0.0821
_refine_ls_R_factor_gt 0.0539
_refine_ls_shift/su_max 0.001
_refine_ls_shift/su_mean 0.000
_refine_ls_structure_factor_coef Fsqd
_refine_ls_weighting_details 'w=1/[\s^2^(Fo^2^)+(0.0567P)^2^+4.7882P] where P=(Fo^2^+2Fc^2^)/3'
_refine_ls_weighting_scheme calc
_refine_ls_wR_factor_gt 0.1255
_refine_ls_wR_factor_ref 0.1431
_reflns_Friedel_coverage 0.000
_reflns_number_gt 4777
_reflns_number_total 6578
_reflns_threshold_expression 'I > 2\s(I)'
_cod_data_source_file ol7b01851_si_002.cif
_cod_data_source_block shelx
_cod_database_code 1547120
_shelx_space_group_comment
;
The symmetry employed for this shelxl refinement is uniquely defined
by the following loop, which should always be used as a source of
symmetry information in preference to the above space-group names.
They are only intended as comments.
;
_shelx_estimated_absorpt_t_min 0.975
_shelx_estimated_absorpt_t_max 0.998
_shelxl_version_number 2014/6

loop_
_space_group_symop_operation_xyz
'x, y, z'
'-x, y, -z+1/2'
'x+1/2, y+1/2, z'
'-x+1/2, y+1/2, -z+1/2'
'-x, -y, -z'
'x, -y, z-1/2'
'-x+1/2, -y+1/2, -z'
'x+1/2, -y+1/2, z-1/2'

loop_
_atom_site_label
_atom_site_type_symbol
_atom_site_fract_x
_atom_site_fract_y
_atom_site_fract_z
_atom_site_U_iso_or_equiv
_atom_site_adp_type
_atom_site_occupancy
_atom_site_site_symmetry_order
_atom_site_calc_flag
_atom_site_refinement_flags_posn
_atom_site_refinement_flags_adp
N1 N 0.75027(5) 0.38532(12) 0.59479(7) 0.0182(3) Uani 1 1 d . .
O1 O 0.79005(4) 0.58072(11) 0.48204(5) 0.0190(2) Uani 1 1 d . .
O2 O 0.82757(4) 0.41259(11) 0.55381(6) 0.0228(3) Uani 1 1 d . .
O3 O 0.76916(5) 0.68916(11) 0.67657(6) 0.0214(2) Uani 1 1 d . .
O4 O 0.78557(6) 0.49975(12) 0.72602(6) 0.0300(3) Uani 1 1 d . .
O5 O 0.52538(5) 0.57640(14) 0.68185(7) 0.0324(3) Uani 1 1 d . .
C1 C 0.70544(6) 0.58740(14) 0.54825(8) 0.0154(3) Uani 1 1 d . .
H1 H 0.7153 0.6768 0.5463 0.018 Uiso 1 1 calc R U
C2 C 0.69429(6) 0.53912(14) 0.47017(8) 0.0166(3) Uani 1 1 d . .
C3 C 0.64345(6) 0.50220(15) 0.42617(8) 0.0204(3) Uani 1 1 d . .
H3 H 0.6119 0.5021 0.4457 0.025 Uiso 1 1 calc R U
C4 C 0.63852(7) 0.46529(16) 0.35338(8) 0.0239(3) Uani 1 1 d . .
H4 H 0.6035 0.4418 0.3233 0.029 Uiso 1 1 calc R U
C5 C 0.68442(7) 0.46262(16) 0.32469(9) 0.0249(4) Uani 1 1 d . .
H5 H 0.6808 0.4374 0.2751 0.030 Uiso 1 1 calc R U
C6 C 0.73589(7) 0.49689(16) 0.36854(8) 0.0220(3) Uani 1 1 d . .
H6 H 0.7677 0.4937 0.3497 0.026 Uiso 1 1 calc R U
C7 C 0.73972(6) 0.53569(14) 0.44001(8) 0.0177(3) Uani 1 1 d . .
C8 C 0.80758(6) 0.53774(15) 0.55597(8) 0.0179(3) Uani 1 1 d . .
C9 C 0.78967(6) 0.33825(16) 0.57326(8) 0.0209(3) Uani 1 1 d . .
H9 H 0.7929 0.2509 0.5706 0.025 Uiso 1 1 calc R U
C10 C 0.75823(6) 0.52041(14) 0.59336(8) 0.0154(3) Uani 1 1 d . .
C11 C 0.65718(6) 0.58158(15) 0.58337(8) 0.0163(3) Uani 1 1 d . .
C12 C 0.63068(6) 0.47096(15) 0.59084(8) 0.0175(3) Uani 1 1 d . .
H12 H 0.6440 0.3963 0.5749 0.021 Uiso 1 1 calc R U
C13 C 0.58491(6) 0.46656(15) 0.62116(8) 0.0187(3) Uani 1 1 d . .
C14 C 0.56804(6) 0.57826(16) 0.64711(8) 0.0201(3) Uani 1 1 d . .
C15 C 0.59253(6) 0.69270(15) 0.63859(8) 0.0187(3) Uani 1 1 d . .
C16 C 0.63720(6) 0.69059(15) 0.60618(8) 0.0176(3) Uani 1 1 d . .
H16 H 0.6545 0.7665 0.5996 0.021 Uiso 1 1 calc R U
C17 C 0.85512(6) 0.61950(17) 0.59327(9) 0.0249(4) Uani 1 1 d . .
H17A H 0.8835 0.6172 0.5655 0.037 Uiso 1 1 calc R U
H17B H 0.8708 0.5899 0.6436 0.037 Uiso 1 1 calc R U
H17C H 0.8420 0.7046 0.5949 0.037 Uiso 1 1 calc R U
C18 C 0.77274(6) 0.56634(15) 0.67337(8) 0.0174(3) Uani 1 1 d . .
C19 C 0.77769(7) 0.74257(17) 0.75004(9) 0.0259(4) Uani 1 1 d . .
H19A H 0.7429 0.7414 0.7649 0.039 Uiso 1 1 calc R U
H19B H 0.7905 0.8281 0.7494 0.039 Uiso 1 1 calc R U
H19C H 0.8054 0.6941 0.7852 0.039 Uiso 1 1 calc R U
C20 C 0.55430(6) 0.34327(16) 0.62265(9) 0.0230(3) Uani 1 1 d . .
C21 C 0.57644(7) 0.24189(17) 0.58048(10) 0.0269(4) Uani 1 1 d . .
H21A H 0.5546 0.1664 0.5795 0.040 Uiso 1 1 calc R U
H21B H 0.6151 0.2250 0.6051 0.040 Uiso 1 1 calc R U
H21C H 0.5737 0.2695 0.5299 0.040 Uiso 1 1 calc R U
C22 C 0.56118(7) 0.29822(18) 0.70264(10) 0.0299(4) Uani 1 1 d . .
H22A H 0.5459 0.3601 0.7302 0.045 Uiso 1 1 calc R U
H22B H 0.6005 0.2862 0.7262 0.045 Uiso 1 1 calc R U
H22C H 0.5415 0.2197 0.7023 0.045 Uiso 1 1 calc R U
C23 C 0.49234(7) 0.35720(19) 0.58395(11) 0.0335(4) Uani 1 1 d . .
H23A H 0.4754 0.4162 0.6114 0.050 Uiso 1 1 calc R U
H23B H 0.4741 0.2767 0.5824 0.050 Uiso 1 1 calc R U
H23C H 0.4883 0.3875 0.5335 0.050 Uiso 1 1 calc R U
C24 C 0.57138(6) 0.81643(16) 0.66171(8) 0.0218(3) Uani 1 1 d . .
C25 C 0.57773(7) 0.82036(18) 0.74580(9) 0.0280(4) Uani 1 1 d . .
H25A H 0.5646 0.9003 0.7594 0.042 Uiso 1 1 calc R U
H25B H 0.6167 0.8096 0.7716 0.042 Uiso 1 1 calc R U
H25C H 0.5559 0.7537 0.7599 0.042 Uiso 1 1 calc R U
C26 C 0.51077(7) 0.83771(18) 0.61904(9) 0.0290(4) Uani 1 1 d . .
H26A H 0.5084 0.8421 0.5660 0.043 Uiso 1 1 calc R U
H26B H 0.4975 0.9155 0.6353 0.043 Uiso 1 1 calc R U
H26C H 0.4880 0.7691 0.6287 0.043 Uiso 1 1 calc R U
C27 C 0.60453(8) 0.92576(16) 0.64370(10) 0.0283(4) Uani 1 1 d . .
H27A H 0.6007 0.9290 0.5904 0.043 Uiso 1 1 calc R U
H27B H 0.6435 0.9155 0.6694 0.043 Uiso 1 1 calc R U
H27C H 0.5906 1.0028 0.6598 0.043 Uiso 1 1 calc R U
H5' H 0.5158 0.5187 0.7039 0.043 Uiso 1 1 d . U

loop_
_atom_site_aniso_label
_atom_site_aniso_U_11
_atom_site_aniso_U_22
_atom_site_aniso_U_33
_atom_site_aniso_U_23
_atom_site_aniso_U_13
_atom_site_aniso_U_12
N1 0.0204(6) 0.0157(6) 0.0179(6) 0.0020(5) 0.0035(5) 0.0005(5)
O1 0.0200(5) 0.0229(6) 0.0153(5) 0.0029(4) 0.0069(4) -0.0035(4)
O2 0.0217(5) 0.0224(6) 0.0270(6) 0.0032(5) 0.0113(5) 0.0051(5)
O3 0.0285(6) 0.0180(6) 0.0171(5) -0.0018(4) 0.0043(4) -0.0017(5)
O4 0.0474(7) 0.0247(6) 0.0177(6) 0.0034(5) 0.0077(5) 0.0052(6)
O5 0.0221(6) 0.0460(8) 0.0342(7) 0.0045(6) 0.0166(5) 0.0013(6)
C1 0.0159(6) 0.0157(7) 0.0150(7) 0.0014(5) 0.0048(5) 0.0012(5)
C2 0.0204(7) 0.0146(7) 0.0147(7) 0.0040(5) 0.0044(5) 0.0031(6)
C3 0.0192(7) 0.0212(8) 0.0201(7) 0.0026(6) 0.0034(6) 0.0039(6)
C4 0.0243(8) 0.0246(9) 0.0195(7) 0.0005(6) -0.0008(6) 0.0010(7)
C5 0.0332(9) 0.0259(9) 0.0145(7) -0.0002(6) 0.0038(6) 0.0019(7)
C6 0.0269(8) 0.0231(8) 0.0181(7) 0.0030(6) 0.0095(6) 0.0014(7)
C7 0.0202(7) 0.0159(7) 0.0167(7) 0.0030(6) 0.0042(6) -0.0001(6)
C8 0.0196(7) 0.0186(8) 0.0168(7) 0.0019(6) 0.0068(6) 0.0020(6)
C9 0.0235(8) 0.0187(8) 0.0203(7) 0.0015(6) 0.0048(6) 0.0016(6)
C10 0.0155(6) 0.0164(7) 0.0149(6) 0.0013(5) 0.0050(5) -0.0003(5)
C11 0.0152(6) 0.0196(8) 0.0140(6) 0.0000(5) 0.0036(5) 0.0008(6)
C12 0.0166(7) 0.0177(8) 0.0177(7) 0.0000(6) 0.0035(5) 0.0019(6)
C13 0.0154(7) 0.0211(8) 0.0188(7) 0.0027(6) 0.0027(5) -0.0009(6)
C14 0.0154(7) 0.0261(8) 0.0198(7) 0.0008(6) 0.0063(6) 0.0018(6)
C15 0.0179(7) 0.0213(8) 0.0162(7) -0.0015(6) 0.0032(5) 0.0037(6)
C16 0.0188(7) 0.0173(7) 0.0164(7) -0.0005(6) 0.0037(5) 0.0003(6)
C17 0.0195(7) 0.0317(9) 0.0240(8) 0.0000(7) 0.0064(6) -0.0059(7)
C18 0.0161(7) 0.0203(8) 0.0171(7) 0.0003(6) 0.0066(5) -0.0004(6)
C19 0.0349(9) 0.0229(9) 0.0201(8) -0.0066(6) 0.0075(7) -0.0061(7)
C20 0.0181(7) 0.0217(8) 0.0292(8) 0.0038(7) 0.0057(6) -0.0019(6)
C21 0.0251(8) 0.0214(9) 0.0332(9) 0.0009(7) 0.0053(7) -0.0037(7)
C22 0.0282(8) 0.0296(10) 0.0354(9) 0.0080(7) 0.0146(7) -0.0006(7)
C23 0.0180(8) 0.0300(10) 0.0491(11) 0.0001(8) 0.0023(7) -0.0032(7)
C24 0.0230(8) 0.0231(8) 0.0202(7) -0.0014(6) 0.0073(6) 0.0055(6)
C25 0.0319(9) 0.0315(10) 0.0215(8) -0.0041(7) 0.0085(7) 0.0068(8)
C26 0.0272(8) 0.0336(10) 0.0264(8) 0.0008(7) 0.0072(7) 0.0113(7)
C27 0.0373(9) 0.0188(8) 0.0318(9) -0.0021(7) 0.0140(7) 0.0050(7)

loop_
_atom_type_symbol
_atom_type_description
_atom_type_scat_dispersion_real
_atom_type_scat_dispersion_imag
_atom_type_scat_source
C C 0.0033 0.0016 'International Tables Vol C Tables 4.2.6.8 and 6.1.1.4'
H H 0.0000 0.0000 'International Tables Vol C Tables 4.2.6.8 and 6.1.1.4'
N N 0.0061 0.0033 'International Tables Vol C Tables 4.2.6.8 and 6.1.1.4'
O O 0.0106 0.0060 'International Tables Vol C Tables 4.2.6.8 and 6.1.1.4'

loop_
_geom_angle_atom_site_label_1
_geom_angle_atom_site_label_2
_geom_angle_atom_site_label_3
_geom_angle
C9 N1 C10 105.86(13)
C7 O1 C8 116.70(11)
C9 O2 C8 105.98(11)
C18 O3 C19 116.20(12)
C14 O5 H5' 127.47(15)
C2 C1 C11 115.61(12)
C2 C1 C10 106.80(12)
C11 C1 C10 113.96(11)
C2 C1 H1 106.6
C11 C1 H1 106.6
C10 C1 H1 106.6
C3 C2 C7 118.16(13)
C3 C2 C1 126.28(13)
C7 C2 C1 115.53(13)
C2 C3 C4 120.27(15)
C2 C3 H3 119.9
C4 C3 H3 119.9
C5 C4 C3 120.41(15)
C5 C4 H4 119.8
C3 C4 H4 119.8
C4 C5 C6 120.02(14)
C4 C5 H5 120.0
C6 C5 H5 120.0
C7 C6 C5 118.69(15)
C7 C6 H6 120.7
C5 C6 H6 120.7
C6 C7 C2 122.42(14)
C6 C7 O1 119.00(13)
C2 C7 O1 118.44(13)
O1 C8 O2 107.63(11)
O1 C8 C17 105.92(12)
O2 C8 C17 108.86(13)
O1 C8 C10 112.75(12)
O2 C8 C10 102.50(11)
C17 C8 C10 118.68(12)
N1 C9 O2 120.04(15)
N1 C9 H9 120.0
O2 C9 H9 120.0
N1 C10 C18 107.63(11)
N1 C10 C1 111.74(12)
C18 C10 C1 109.86(12)
N1 C10 C8 104.49(12)
C18 C10 C8 112.08(12)
C1 C10 C8 110.92(11)
C16 C11 C12 118.73(13)
C16 C11 C1 119.10(14)
C12 C11 C1 122.12(14)
C11 C12 C13 121.93(14)
C11 C12 H12 119.0
C13 C12 H12 119.0
C12 C13 C14 117.26(14)
C12 C13 C20 119.83(14)
C14 C13 C20 122.88(14)
O5 C14 C13 118.99(15)
O5 C14 C15 118.42(14)
C13 C14 C15 122.59(13)
C16 C15 C14 116.93(14)
C16 C15 C24 120.30(14)
C14 C15 C24 122.76(13)
C11 C16 C15 122.39(15)
C11 C16 H16 118.8
C15 C16 H16 118.8
C8 C17 H17A 109.5
C8 C17 H17B 109.5
H17A C17 H17B 109.5
C8 C17 H17C 109.5
H17A C17 H17C 109.5
H17B C17 H17C 109.5
O4 C18 O3 124.68(14)
O4 C18 C10 123.94(15)
O3 C18 C10 111.37(12)
O3 C19 H19A 109.5
O3 C19 H19B 109.5
H19A C19 H19B 109.5
O3 C19 H19C 109.5
H19A C19 H19C 109.5
H19B C19 H19C 109.5
C21 C20 C13 111.29(13)
C21 C20 C22 107.91(14)
C13 C20 C22 110.85(14)
C21 C20 C23 106.17(14)
C13 C20 C23 110.62(14)
C22 C20 C23 109.85(14)
C20 C21 H21A 109.5
C20 C21 H21B 109.5
H21A C21 H21B 109.5
C20 C21 H21C 109.5
H21A C21 H21C 109.5
H21B C21 H21C 109.5
C20 C22 H22A 109.5
C20 C22 H22B 109.5
H22A C22 H22B 109.5
C20 C22 H22C 109.5
H22A C22 H22C 109.5
H22B C22 H22C 109.5
C20 C23 H23A 109.5
C20 C23 H23B 109.5
H23A C23 H23B 109.5
C20 C23 H23C 109.5
H23A C23 H23C 109.5
H23B C23 H23C 109.5
C27 C24 C15 111.42(13)
C27 C24 C25 106.33(14)
C15 C24 C25 110.87(13)
C27 C24 C26 106.73(14)
C15 C24 C26 110.28(13)
C25 C24 C26 111.07(13)
C24 C25 H25A 109.5
C24 C25 H25B 109.5
H25A C25 H25B 109.5
C24 C25 H25C 109.5
H25A C25 H25C 109.5
H25B C25 H25C 109.5
C24 C26 H26A 109.5
C24 C26 H26B 109.5
H26A C26 H26B 109.5
C24 C26 H26C 109.5
H26A C26 H26C 109.5
H26B C26 H26C 109.5
C24 C27 H27A 109.5
C24 C27 H27B 109.5
H27A C27 H27B 109.5
C24 C27 H27C 109.5
H27A C27 H27C 109.5
H27B C27 H27C 109.5

loop_
_geom_bond_atom_site_label_1
_geom_bond_atom_site_label_2
_geom_bond_distance
N1 C9 1.263(2)
N1 C10 1.476(2)
O1 C7 1.3949(18)
O1 C8 1.4211(17)
O2 C9 1.3615(19)
O2 C8 1.4471(19)
O3 C18 1.3336(19)
O3 C19 1.4576(18)
O4 C18 1.1976(19)
O5 C14 1.3837(18)
O5 H5' 0.8167(13)
C1 C2 1.511(2)
C1 C11 1.5153(19)
C1 C10 1.557(2)
C1 H1 1.0000
C2 C3 1.390(2)
C2 C7 1.392(2)
C3 C4 1.396(2)
C3 H3 0.9500
C4 C5 1.386(2)
C4 H4 0.9500
C5 C6 1.393(2)
C5 H5 0.9500
C6 C7 1.383(2)
C6 H6 0.9500
C8 C17 1.506(2)
C8 C10 1.577(2)
C9 H9 0.9500
C10 C18 1.533(2)
C11 C16 1.389(2)
C11 C12 1.392(2)
C12 C13 1.402(2)
C12 H12 0.9500
C13 C14 1.406(2)
C13 C20 1.542(2)
C14 C15 1.408(2)
C15 C16 1.401(2)
C15 C24 1.541(2)
C16 H16 0.9500
C17 H17A 0.9800
C17 H17B 0.9800
C17 H17C 0.9800
C19 H19A 0.9800
C19 H19B 0.9800
C19 H19C 0.9800
C20 C21 1.534(2)
C20 C22 1.543(2)
C20 C23 1.546(2)
C21 H21A 0.9800
C21 H21B 0.9800
C21 H21C 0.9800
C22 H22A 0.9800
C22 H22B 0.9800
C22 H22C 0.9800
C23 H23A 0.9800
C23 H23B 0.9800
C23 H23C 0.9800
C24 C27 1.530(2)
C24 C25 1.543(2)
C24 C26 1.544(2)
C25 H25A 0.9800
C25 H25B 0.9800
C25 H25C 0.9800
C26 H26A 0.9800
C26 H26B 0.9800
C26 H26C 0.9800
C27 H27A 0.9800
C27 H27B 0.9800
C27 H27C 0.9800

loop_
_geom_hbond_atom_site_label_D
_geom_hbond_atom_site_label_H
_geom_hbond_atom_site_label_A
_geom_hbond_distance_DH
_geom_hbond_distance_HA
_geom_hbond_distance_DA
_geom_hbond_angle_DHA
_geom_hbond_site_symmetry_A
C6 H6 O4 0.95 2.47 3.2160(19) 135.6 6_565
C6 H6 O4 0.95 2.47 3.2160(19) 135.6 6_565

loop_
_geom_torsion_atom_site_label_1
_geom_torsion_atom_site_label_2
_geom_torsion_atom_site_label_3
_geom_torsion_atom_site_label_4
_geom_torsion
C11 C1 C2 C3 6.8(2)
C10 C1 C2 C3 134.72(15)
C11 C1 C2 C7 -175.26(13)
C10 C1 C2 C7 -47.29(17)
C7 C2 C3 C4 -1.3(2)
C1 C2 C3 C4 176.68(15)
C2 C3 C4 C5 1.3(3)
C3 C4 C5 C6 0.0(3)
C4 C5 C6 C7 -1.4(3)
C5 C6 C7 C2 1.5(2)
C5 C6 C7 O1 -174.26(14)
C3 C2 C7 C6 -0.1(2)
C1 C2 C7 C6 -178.30(14)
C3 C2 C7 O1 175.59(13)
C1 C2 C7 O1 -2.6(2)
C8 O1 C7 C6 -135.26(15)
C8 O1 C7 C2 48.86(19)
C7 O1 C8 O2 75.82(15)
C7 O1 C8 C17 -167.86(13)
C7 O1 C8 C10 -36.49(17)
C9 O2 C8 O1 -109.44(13)
C9 O2 C8 C17 136.18(13)
C9 O2 C8 C10 9.65(14)
C10 N1 C9 O2 -0.86(18)
C8 O2 C9 N1 -6.32(18)
C9 N1 C10 C18 -112.30(13)
C9 N1 C10 C1 127.01(13)
C9 N1 C10 C8 7.01(15)
C2 C1 C10 N1 -61.49(15)
C11 C1 C10 N1 67.44(15)
C2 C1 C10 C18 179.13(12)
C11 C1 C10 C18 -51.94(16)
C2 C1 C10 C8 54.67(15)
C11 C1 C10 C8 -176.40(12)
O1 C8 C10 N1 105.24(13)
O2 C8 C10 N1 -10.19(13)
C17 C8 C10 N1 -130.11(14)
O1 C8 C10 C18 -138.50(13)
O2 C8 C10 C18 106.06(13)
C17 C8 C10 C18 -13.86(19)
O1 C8 C10 C1 -15.31(17)
O2 C8 C10 C1 -130.74(12)
C17 C8 C10 C1 109.33(16)
C2 C1 C11 C16 -119.45(15)
C10 C1 C11 C16 116.23(15)
C2 C1 C11 C12 57.86(19)
C10 C1 C11 C12 -66.47(18)
C16 C11 C12 C13 -0.5(2)
C1 C11 C12 C13 -177.86(13)
C11 C12 C13 C14 -2.8(2)
C11 C12 C13 C20 175.25(13)
C12 C13 C14 O5 -175.74(13)
C20 C13 C14 O5 6.3(2)
C12 C13 C14 C15 4.8(2)
C20 C13 C14 C15 -173.15(14)
O5 C14 C15 C16 177.21(13)
C13 C14 C15 C16 -3.4(2)
O5 C14 C15 C24 -4.1(2)
C13 C14 C15 C24 175.32(14)
C12 C11 C16 C15 2.1(2)
C1 C11 C16 C15 179.54(13)
C14 C15 C16 C11 -0.2(2)
C24 C15 C16 C11 -178.97(13)
C19 O3 C18 O4 -4.7(2)
C19 O3 C18 C10 175.18(12)
N1 C10 C18 O4 13.2(2)
C1 C10 C18 O4 135.02(16)
C8 C10 C18 O4 -101.19(17)
N1 C10 C18 O3 -166.77(12)
C1 C10 C18 O3 -44.91(16)
C8 C10 C18 O3 78.89(15)
C12 C13 C20 C21 -6.6(2)
C14 C13 C20 C21 171.39(14)
C12 C13 C20 C22 113.55(16)
C14 C13 C20 C22 -68.50(19)
C12 C13 C20 C23 -124.34(16)
C14 C13 C20 C23 53.6(2)
C16 C15 C24 C27 0.6(2)
C14 C15 C24 C27 -178.09(14)
C16 C15 C24 C25 -117.65(16)
C14 C15 C24 C25 63.69(19)
C16 C15 C24 C26 118.91(15)
C14 C15 C24 C26 -59.75(19)
